data_4064592
loop_
_publ_author_name
'Boulho, C\'edric'
'Vendier, Laure'
'Etienne, Michel'
'Locati, Abel'
'Maseras, Feliu'
'McGrady, John E.'

_publ_section_title
;
 Aromatic versus Benzylic CH Bond Activation of Alkylaromatics by a
 Transient \h2-Cyclopropene Complex
;
_journal_issue 15
_journal_name_full Organometallics
_journal_page_first 3999
_journal_paper_doi 10.1021/om200199e
_journal_volume 30
_journal_year 2011
_chemical_compound_source 'synthesis as described'
_chemical_formula_moiety 'C31 H44 B1 N6 Nb1'
_chemical_formula_sum 'C31 H44 B N6 Nb'
_chemical_formula_weight 604.44
_chemical_name_systematic
;
 ?
;
_space_group_IT_number 2
_symmetry_cell_setting triclinic
_symmetry_Int_Tables_number 2
_symmetry_space_group_name_Hall '-P 1'
_symmetry_space_group_name_H-M 'P -1'
_atom_sites_solution_hydrogens geom
_atom_sites_solution_primary direct
_atom_sites_solution_secondary difmap
_cell_angle_alpha 93.515(2)
_cell_angle_beta 95.803(2)
_cell_angle_gamma 114.082(2)
_cell_formula_units_Z 2
_cell_length_a 10.3669(5)
_cell_length_b 11.0238(5)
_cell_length_c 14.7350(7)
_cell_measurement_reflns_used 7452
_cell_measurement_temperature 180
_cell_measurement_theta_max 29.07
_cell_measurement_theta_min 3.27
_cell_measurement_wavelength 0.71073
_cell_volume 1519.73(13)
_computing_cell_refinement 'Bruker SMART'
_computing_data_collection 'Bruker SMART'
_computing_data_reduction 'Bruker SAINT'
_computing_molecular_graphics 'Ortep-3 for Windows (Farrugia, 1997)'
_computing_publication_material 'WinGX publication routines (Farrugia, 1999)'
_computing_structure_refinement 'SHELXL-97 (Sheldrick, 1997)'
_computing_structure_solution 'SHELXS-86 (Sheldrick, 1986)'
_diffrn_ambient_temperature 180
_diffrn_measured_fraction_theta_full 0.926
_diffrn_measured_fraction_theta_max 0.926
_diffrn_measurement_device_type 'Bruker Kappa APEX II'
_diffrn_measurement_method \w-\f
_diffrn_radiation_monochromator graphite
_diffrn_radiation_source 'fine-focus sealed tube'
_diffrn_radiation_type MoK\a
_diffrn_radiation_wavelength 0.71073
_diffrn_reflns_av_R_equivalents 0.0254
_diffrn_reflns_av_unetI/netI 0.0344
_diffrn_reflns_limit_h_max 12
_diffrn_reflns_limit_h_min -12
_diffrn_reflns_limit_k_max 13
_diffrn_reflns_limit_k_min -13
_diffrn_reflns_limit_l_max 11
_diffrn_reflns_limit_l_min -18
_diffrn_reflns_number 15370
_diffrn_reflns_theta_full 26.37
_diffrn_reflns_theta_max 26.37
_diffrn_reflns_theta_min 2.04
_diffrn_standards_decay_% 0
_diffrn_standards_interval_count 0
_diffrn_standards_interval_time 0
_diffrn_standards_number 0
_exptl_absorpt_coefficient_mu 0.426
_exptl_absorpt_correction_T_max 0.965
_exptl_absorpt_correction_T_min 0.891
_exptl_absorpt_correction_type multi-scan
_exptl_absorpt_process_details
;
        [c.f. r.h. blessing, acta cryst. (1995), a51, 33-38]
;
_exptl_crystal_colour yellow
_exptl_crystal_density_diffrn 1.321
_exptl_crystal_density_method 'not measured'
_exptl_crystal_description plate
_exptl_crystal_F_000 636
_exptl_crystal_size_max 0.2
_exptl_crystal_size_mid 0.15
_exptl_crystal_size_min 0.07
_refine_diff_density_max 0.966
_refine_diff_density_min -0.934
_refine_diff_density_rms 0.318
_refine_ls_extinction_coef 0.071(4)
_refine_ls_extinction_expression Fc^*^=kFc[1+0.001xFc^2^\l^3^/sin(2\q)]^-1/4^
_refine_ls_extinction_method SHELXL
_refine_ls_goodness_of_fit_ref 1.301
_refine_ls_hydrogen_treatment constr
_refine_ls_matrix_type full
_refine_ls_number_parameters 363
_refine_ls_number_reflns 5752
_refine_ls_number_restraints 0
_refine_ls_restrained_S_all 1.301
_refine_ls_R_factor_all 0.0551
_refine_ls_R_factor_gt 0.0427
_refine_ls_shift/su_max 0.001
_refine_ls_shift/su_mean 0
_refine_ls_structure_factor_coef Fsqd
_refine_ls_weighting_details 'calc w=1/[\s^2^(Fo^2^)+(0.0822P)^2^+0.0000P] where P=(Fo^2^+2Fc^2^)/3'
_refine_ls_weighting_scheme calc
_refine_ls_wR_factor_gt 0.1114
_refine_ls_wR_factor_ref 0.1401
_reflns_number_gt 5079
_reflns_number_total 5752
_reflns_threshold_expression >2\s(I)
_cod_data_source_file om200199e_si_001.cif
_cod_data_source_block cbe080408
_cod_original_cell_volume 1519.72(12)
_cod_database_code 4064592

loop_
_symmetry_equiv_pos_as_xyz
'x, y, z'
'-x, -y, -z'

loop_
_atom_site_label
_atom_site_type_symbol
_atom_site_fract_x
_atom_site_fract_y
_atom_site_fract_z
_atom_site_U_iso_or_equiv
_atom_site_adp_type
_atom_site_occupancy
_atom_site_symmetry_multiplicity
_atom_site_calc_flag
_atom_site_refinement_flags
C1 C 0.3828(4) 0.1115(3) 0.4330(2) 0.0295(7) Uani 1 1 d .
H1 H 0.3844 0.0242 0.4394 0.035 Uiso 1 1 calc R
C2 C 0.2518(4) 0.1221(4) 0.4671(2) 0.0371(8) Uani 1 1 d .
H2A H 0.2137 0.1787 0.4371 0.044 Uiso 1 1 calc R
H2B H 0.181 0.0427 0.487 0.044 Uiso 1 1 calc R
C3 C 0.3938(4) 0.1881(4) 0.5247(2) 0.0410(9) Uani 1 1 d .
H3A H 0.4087 0.1491 0.5798 0.049 Uiso 1 1 calc R
H3B H 0.4414 0.2849 0.53 0.049 Uiso 1 1 calc R
C4 C 0.4313(4) 0.3594(3) 0.3491(2) 0.0271(7) Uani 1 1 d .
C5 C 0.5593(4) 0.3879(3) 0.3284(2) 0.0277(7) Uani 1 1 d .
C6 C 0.3570(4) 0.4391(4) 0.3866(3) 0.0385(9) Uani 1 1 d .
H6A H 0.4201 0.5052 0.435 0.058 Uiso 1 1 calc R
H6B H 0.2734 0.3805 0.4102 0.058 Uiso 1 1 calc R
H6C H 0.3298 0.4825 0.3385 0.058 Uiso 1 1 calc R
C7 C 0.6961(4) 0.5090(4) 0.3313(3) 0.0399(9) Uani 1 1 d .
H7A H 0.6953 0.5803 0.3718 0.06 Uiso 1 1 calc R
H7B H 0.7063 0.536 0.2708 0.06 Uiso 1 1 calc R
H7C H 0.7745 0.4887 0.3533 0.06 Uiso 1 1 calc R
C8 C 0.2411(3) 0.1331(3) 0.2089(2) 0.0252(7) Uani 1 1 d .
H8A H 0.2473 0.0771 0.1577 0.03 Uiso 1 1 calc R
H8B H 0.1685 0.0731 0.2416 0.03 Uiso 1 1 calc R
C9 C 0.1718(4) 0.2121(3) 0.1653(2) 0.0265(7) Uani 1 1 d .
C10 C 0.1697(4) 0.2272(4) 0.0721(2) 0.0326(8) Uani 1 1 d .
H10 H 0.2131 0.1862 0.0366 0.039 Uiso 1 1 calc R
C11 C 0.1046(4) 0.3017(4) 0.0304(2) 0.0366(8) Uani 1 1 d .
C12 C 0.0386(4) 0.3610(4) 0.0826(3) 0.0352(8) Uani 1 1 d .
H12 H -0.0038 0.412 0.0554 0.042 Uiso 1 1 calc R
C13 C 0.0342(4) 0.3459(3) 0.1747(2) 0.0280(7) Uani 1 1 d .
C14 C 0.1020(4) 0.2728(3) 0.2156(2) 0.0272(7) Uani 1 1 d .
H14 H 0.1008 0.264 0.2779 0.033 Uiso 1 1 calc R
C15 C 0.1016(6) 0.3122(6) -0.0710(3) 0.0624(14) Uani 1 1 d .
H15A H 0.0044 0.2752 -0.1002 0.094 Uiso 1 1 calc R
H15B H 0.1506 0.2637 -0.0965 0.094 Uiso 1 1 calc R
H15C H 0.1478 0.4045 -0.0811 0.094 Uiso 1 1 calc R
C16 C -0.0467(4) 0.4025(4) 0.2311(3) 0.0357(8) Uani 1 1 d .
H16A H -0.0507 0.4789 0.2051 0.054 Uiso 1 1 calc R
H16B H 0.001 0.4289 0.293 0.054 Uiso 1 1 calc R
H16C H -0.1419 0.3357 0.2309 0.054 Uiso 1 1 calc R
C21 C 0.1273(4) -0.1648(4) 0.3014(3) 0.0334(8) Uani 1 1 d .
H21A H 0.1542 -0.1019 0.3554 0.05 Uiso 1 1 calc R
H21B H 0.0711 -0.253 0.3164 0.05 Uiso 1 1 calc R
H21C H 0.0724 -0.1412 0.2552 0.05 Uiso 1 1 calc R
C22 C 0.2582(4) -0.1625(3) 0.2662(2) 0.0266(7) Uani 1 1 d .
C23 C 0.2803(4) -0.2738(3) 0.2371(2) 0.0295(7) Uani 1 1 d .
H23 H 0.2166 -0.3629 0.235 0.035 Uiso 1 1 calc R
C24 C 0.4132(4) -0.2269(3) 0.2124(2) 0.0272(7) Uani 1 1 d .
C25 C 0.4937(4) -0.3042(4) 0.1801(3) 0.0368(9) Uani 1 1 d .
H25A H 0.5349 -0.2695 0.1266 0.055 Uiso 1 1 calc R
H25B H 0.4295 -0.3968 0.1652 0.055 Uiso 1 1 calc R
H25C H 0.5681 -0.2956 0.2279 0.055 Uiso 1 1 calc R
C31 C 0.7447(4) 0.3185(4) 0.5009(2) 0.0382(9) Uani 1 1 d .
H31A H 0.6764 0.3519 0.4788 0.057 Uiso 1 1 calc R
H31B H 0.8366 0.3919 0.5177 0.057 Uiso 1 1 calc R
H31C H 0.7154 0.2726 0.5536 0.057 Uiso 1 1 calc R
C32 C 0.7534(4) 0.2246(3) 0.4275(2) 0.0289(7) Uani 1 1 d .
C33 C 0.8591(4) 0.1769(3) 0.4267(2) 0.0295(7) Uani 1 1 d .
H33 H 0.9396 0.2007 0.47 0.035 Uiso 1 1 calc R
C34 C 0.8199(3) 0.0877(3) 0.3488(2) 0.0265(7) Uani 1 1 d .
C35 C 0.8890(4) -0.0005(4) 0.3171(3) 0.0349(8) Uani 1 1 d .
H35A H 0.8246 -0.0925 0.317 0.052 Uiso 1 1 calc R
H35B H 0.9748 0.0189 0.358 0.052 Uiso 1 1 calc R
H35C H 0.9116 0.0159 0.2562 0.052 Uiso 1 1 calc R
C41 C 0.5225(4) 0.3911(3) 0.1050(3) 0.0339(8) Uani 1 1 d .
H41A H 0.4582 0.3802 0.1495 0.051 Uiso 1 1 calc R
H41B H 0.4749 0.3898 0.0453 0.051 Uiso 1 1 calc R
H41C H 0.6042 0.475 0.1207 0.051 Uiso 1 1 calc R
C42 C 0.5694(4) 0.2795(3) 0.1041(2) 0.0261(7) Uani 1 1 d .
C43 C 0.6396(4) 0.2456(3) 0.0382(2) 0.0281(7) Uani 1 1 d .
H43 H 0.6669 0.2878 -0.0138 0.034 Uiso 1 1 calc R
C44 C 0.6603(4) 0.1369(3) 0.0657(2) 0.0266(7) Uani 1 1 d .
C45 C 0.7279(4) 0.0581(4) 0.0189(2) 0.0352(8) Uani 1 1 d .
H45A H 0.8112 0.0651 0.0578 0.053 Uiso 1 1 calc R
H45B H 0.7546 0.0927 -0.0379 0.053 Uiso 1 1 calc R
H45C H 0.6611 -0.0341 0.0066 0.053 Uiso 1 1 calc R
N1 N 0.3735(3) -0.0506(3) 0.25943(17) 0.0226(6) Uani 1 1 d .
N2 N 0.4694(3) -0.0918(3) 0.22467(17) 0.0230(6) Uani 1 1 d .
N3 N 0.7005(3) 0.0858(3) 0.30339(18) 0.0237(6) Uani 1 1 d .
N4 N 0.6564(3) 0.1698(3) 0.35187(18) 0.0240(6) Uani 1 1 d .
N5 N 0.6061(3) 0.1087(3) 0.14530(17) 0.0232(6) Uani 1 1 d .
N6 N 0.5492(3) 0.1970(3) 0.17002(17) 0.0236(6) Uani 1 1 d .
Nb1 Nb 0.44278(3) 0.18427(3) 0.301925(17) 0.02131(15) Uani 1 1 d .
B1 B 0.6171(4) 0.0088(4) 0.2101(2) 0.0244(8) Uani 1 1 d .
H1B H 0.6684 -0.0392 0.1836 0.029 Uiso 1 1 calc R

loop_
_atom_site_aniso_label
_atom_site_aniso_U_11
_atom_site_aniso_U_22
_atom_site_aniso_U_33
_atom_site_aniso_U_23
_atom_site_aniso_U_13
_atom_site_aniso_U_12
C1 0.0352(19) 0.0286(18) 0.0267(17) 0.0017(14) 0.0051(14) 0.0154(15)
C2 0.041(2) 0.037(2) 0.0347(19) 0.0058(16) 0.0125(17) 0.0160(17)
C3 0.049(2) 0.044(2) 0.0254(18) -0.0012(16) 0.0096(16) 0.0145(19)
C4 0.0335(19) 0.0265(17) 0.0263(16) -0.0002(13) 0.0016(14) 0.0184(15)
C5 0.0330(19) 0.0251(17) 0.0287(17) 0.0021(13) 0.0026(14) 0.0166(15)
C6 0.036(2) 0.032(2) 0.051(2) -0.0114(17) 0.0012(18) 0.0211(17)
C7 0.038(2) 0.0296(19) 0.053(2) 0.0040(17) 0.0067(18) 0.0148(17)
C8 0.0237(17) 0.0282(17) 0.0271(16) 0.0024(13) 0.0047(13) 0.0141(14)
C9 0.0230(17) 0.0240(16) 0.0328(18) 0.0015(13) 0.0012(14) 0.0109(14)
C10 0.034(2) 0.038(2) 0.0311(18) 0.0012(15) 0.0054(15) 0.0196(16)
C11 0.033(2) 0.044(2) 0.0338(19) 0.0116(16) 0.0036(16) 0.0173(17)
C12 0.0305(19) 0.0335(19) 0.045(2) 0.0161(16) 0.0026(16) 0.0162(16)
C13 0.0220(17) 0.0220(16) 0.0389(18) 0.0041(14) 0.0022(14) 0.0083(13)
C14 0.0255(17) 0.0281(17) 0.0302(17) 0.0040(14) 0.0037(14) 0.0134(14)
C15 0.069(3) 0.098(4) 0.038(2) 0.025(2) 0.010(2) 0.050(3)
C16 0.0293(19) 0.0293(18) 0.053(2) 0.0048(17) 0.0073(17) 0.0163(16)
C21 0.0279(19) 0.0302(18) 0.041(2) 0.0031(15) 0.0071(16) 0.0106(15)
C22 0.0294(18) 0.0250(17) 0.0273(16) 0.0040(13) 0.0032(14) 0.0133(14)
C23 0.0321(19) 0.0201(16) 0.0356(18) 0.0017(14) 0.0028(15) 0.0107(14)
C24 0.0360(19) 0.0235(16) 0.0261(16) 0.0004(13) 0.0009(14) 0.0175(15)
C25 0.043(2) 0.0283(18) 0.049(2) 0.0000(16) 0.0060(17) 0.0253(17)
C31 0.042(2) 0.043(2) 0.0320(19) -0.0072(16) -0.0052(16) 0.0232(18)
C32 0.0298(18) 0.0309(18) 0.0297(17) 0.0061(14) 0.0035(14) 0.0161(15)
C33 0.0267(18) 0.0344(19) 0.0300(17) 0.0043(14) 0.0003(14) 0.0160(15)
C34 0.0246(17) 0.0284(17) 0.0321(17) 0.0088(14) 0.0074(14) 0.0153(14)
C35 0.0289(19) 0.041(2) 0.045(2) 0.0071(17) 0.0073(16) 0.0243(17)
C41 0.040(2) 0.0295(18) 0.040(2) 0.0110(15) 0.0098(16) 0.0212(17)
C42 0.0258(17) 0.0256(17) 0.0278(16) 0.0054(13) 0.0028(13) 0.0117(14)
C43 0.0298(18) 0.0297(18) 0.0253(16) 0.0074(13) 0.0067(14) 0.0116(15)
C44 0.0261(17) 0.0284(17) 0.0241(16) -0.0023(13) 0.0055(13) 0.0105(14)
C45 0.039(2) 0.038(2) 0.0339(19) -0.0012(15) 0.0146(16) 0.0202(17)
N1 0.0250(14) 0.0227(14) 0.0244(13) 0.0008(11) 0.0036(11) 0.0147(12)
N2 0.0280(15) 0.0217(13) 0.0248(13) 0.0011(10) 0.0043(11) 0.0162(12)
N3 0.0245(14) 0.0238(14) 0.0293(14) 0.0032(11) 0.0057(11) 0.0159(12)
N4 0.0281(15) 0.0232(13) 0.0246(13) 0.0006(11) 0.0052(11) 0.0146(12)
N5 0.0265(14) 0.0234(13) 0.0251(13) 0.0021(11) 0.0073(11) 0.0150(12)
N6 0.0270(15) 0.0233(13) 0.0267(14) 0.0027(11) 0.0057(11) 0.0162(12)
Nb1 0.0251(2) 0.0215(2) 0.0229(2) 0.00094(12) 0.00467(12) 0.01519(14)
B1 0.027(2) 0.0258(18) 0.0275(18) 0.0006(15) 0.0072(15) 0.0179(16)

loop_
_atom_type_symbol
_atom_type_description
_atom_type_scat_dispersion_real
_atom_type_scat_dispersion_imag
_atom_type_scat_source
C C 0.0033 0.0016 'International Tables Vol C Tables 4.2.6.8 and 6.1.1.4'
H H 0 0 'International Tables Vol C Tables 4.2.6.8 and 6.1.1.4'
N N 0.0061 0.0033 'International Tables Vol C Tables 4.2.6.8 and 6.1.1.4'
Nb Nb -2.0727 0.6215 'International Tables Vol C Tables 4.2.6.8 and 6.1.1.4'
B B 0.0013 0.0007 'International Tables Vol C Tables 4.2.6.8 and 6.1.1.4'

loop_
_geom_angle_atom_site_label_1
_geom_angle_atom_site_label_2
_geom_angle_atom_site_label_3
_geom_angle
C3 C1 C2 58.3(2)
C3 C1 Nb1 130.2(3)
C2 C1 Nb1 118.6(2)
C3 C1 H1 112.7
C2 C1 H1 112.7
Nb1 C1 H1 112.7
C3 C2 C1 60.1(2)
C3 C2 H2A 117.8
C1 C2 H2A 117.8
C3 C2 H2B 117.8
C1 C2 H2B 117.8
H2A C2 H2B 114.9
C2 C3 C1 61.6(2)
C2 C3 H3A 117.6
C1 C3 H3A 117.6
C2 C3 H3B 117.6
C1 C3 H3B 117.6
H3A C3 H3B 114.7
C5 C4 C6 135.0(3)
C5 C4 Nb1 71.2(2)
C6 C4 Nb1 153.8(3)
C4 C5 C7 137.8(3)
C4 C5 Nb1 71.8(2)
C7 C5 Nb1 150.4(3)
C4 C6 H6A 109.5
C4 C6 H6B 109.5
H6A C6 H6B 109.5
C4 C6 H6C 109.5
H6A C6 H6C 109.5
H6B C6 H6C 109.5
C5 C7 H7A 109.5
C5 C7 H7B 109.5
H7A C7 H7B 109.5
C5 C7 H7C 109.5
H7A C7 H7C 109.5
H7B C7 H7C 109.5
C9 C8 Nb1 134.3(2)
C9 C8 H8A 103.6
Nb1 C8 H8A 103.6
C9 C8 H8B 103.6
Nb1 C8 H8B 103.6
H8A C8 H8B 105.3
C10 C9 C14 117.0(3)
C10 C9 C8 121.7(3)
C14 C9 C8 121.3(3)
C9 C10 C11 122.1(3)
C9 C10 H10 119
C11 C10 H10 119
C12 C11 C10 119.0(3)
C12 C11 C15 120.7(3)
C10 C11 C15 120.3(4)
C11 C12 C13 121.2(3)
C11 C12 H12 119.4
C13 C12 H12 119.4
C12 C13 C14 119.0(3)
C12 C13 C16 121.5(3)
C14 C13 C16 119.5(3)
C13 C14 C9 121.8(3)
C13 C14 H14 119.1
C9 C14 H14 119.1
C11 C15 H15A 109.5
C11 C15 H15B 109.5
H15A C15 H15B 109.5
C11 C15 H15C 109.5
H15A C15 H15C 109.5
H15B C15 H15C 109.5
C13 C16 H16A 109.5
C13 C16 H16B 109.5
H16A C16 H16B 109.5
C13 C16 H16C 109.5
H16A C16 H16C 109.5
H16B C16 H16C 109.5
C22 C21 H21A 109.5
C22 C21 H21B 109.5
H21A C21 H21B 109.5
C22 C21 H21C 109.5
H21A C21 H21C 109.5
H21B C21 H21C 109.5
N1 C22 C23 110.0(3)
N1 C22 C21 124.2(3)
C23 C22 C21 125.8(3)
C24 C23 C22 106.4(3)
C24 C23 H23 126.8
C22 C23 H23 126.8
N2 C24 C23 108.1(3)
N2 C24 C25 123.0(3)
C23 C24 C25 128.8(3)
C24 C25 H25A 109.5
C24 C25 H25B 109.5
H25A C25 H25B 109.5
C24 C25 H25C 109.5
H25A C25 H25C 109.5
H25B C25 H25C 109.5
C32 C31 H31A 109.5
C32 C31 H31B 109.5
H31A C31 H31B 109.5
C32 C31 H31C 109.5
H31A C31 H31C 109.5
H31B C31 H31C 109.5
N4 C32 C33 109.6(3)
N4 C32 C31 124.3(3)
C33 C32 C31 126.1(3)
C34 C33 C32 105.9(3)
C34 C33 H33 127.1
C32 C33 H33 127.1
N3 C34 C33 108.3(3)
N3 C34 C35 122.9(3)
C33 C34 C35 128.8(3)
C34 C35 H35A 109.5
C34 C35 H35B 109.5
H35A C35 H35B 109.5
C34 C35 H35C 109.5
H35A C35 H35C 109.5
H35B C35 H35C 109.5
C42 C41 H41A 109.5
C42 C41 H41B 109.5
H41A C41 H41B 109.5
C42 C41 H41C 109.5
H41A C41 H41C 109.5
H41B C41 H41C 109.5
N6 C42 C43 110.0(3)
N6 C42 C41 123.3(3)
C43 C42 C41 126.6(3)
C44 C43 C42 106.0(3)
C44 C43 H43 127
C42 C43 H43 127
N5 C44 C43 107.8(3)
N5 C44 C45 123.5(3)
C43 C44 C45 128.6(3)
C44 C45 H45A 109.5
C44 C45 H45B 109.5
H45A C45 H45B 109.5
C44 C45 H45C 109.5
H45A C45 H45C 109.5
H45B C45 H45C 109.5
C22 N1 N2 105.9(2)
C22 N1 Nb1 134.6(2)
N2 N1 Nb1 119.33(19)
C24 N2 N1 109.5(3)
C24 N2 B1 129.1(3)
N1 N2 B1 121.3(2)
C34 N3 N4 109.9(3)
C34 N3 B1 129.2(3)
N4 N3 B1 120.8(3)
C32 N4 N3 106.2(3)
C32 N4 Nb1 132.7(2)
N3 N4 Nb1 121.05(19)
C44 N5 N6 109.9(2)
C44 N5 B1 128.8(3)
N6 N5 B1 120.9(2)
C42 N6 N5 106.2(2)
C42 N6 Nb1 132.2(2)
N5 N6 Nb1 121.63(18)
C5 Nb1 C4 36.95(14)
C5 Nb1 C1 106.68(13)
C4 Nb1 C1 87.58(13)
C5 Nb1 C8 111.58(12)
C4 Nb1 C8 88.19(12)
C1 Nb1 C8 106.74(13)
C5 Nb1 N6 86.77(11)
C4 Nb1 N6 114.09(11)
C1 Nb1 N6 155.46(11)
C8 Nb1 N6 86.25(10)
C5 Nb1 N4 85.46(11)
C4 Nb1 N4 115.05(12)
C1 Nb1 N4 84.11(11)
C8 Nb1 N4 155.13(11)
N6 Nb1 N4 76.45(9)
C5 Nb1 N1 162.83(11)
C4 Nb1 N1 160.20(12)
C1 Nb1 N1 81.29(11)
C8 Nb1 N1 79.50(10)
N6 Nb1 N1 80.77(9)
N4 Nb1 N1 80.18(9)
N2 B1 N5 111.1(3)
N2 B1 N3 109.1(3)
N5 B1 N3 109.0(3)
N2 B1 H1B 109.2
N5 B1 H1B 109.2
N3 B1 H1B 109.2

loop_
_geom_bond_atom_site_label_1
_geom_bond_atom_site_label_2
_geom_bond_distance
C1 C3 1.518(5)
C1 C2 1.539(5)
C1 Nb1 2.188(3)
C1 H1 0.98
C2 C3 1.489(6)
C2 H2A 0.97
C2 H2B 0.97
C3 H3A 0.97
C3 H3B 0.97
C4 C5 1.306(5)
C4 C6 1.500(4)
C4 Nb1 2.065(3)
C5 C7 1.494(5)
C5 Nb1 2.058(3)
C6 H6A 0.96
C6 H6B 0.96
C6 H6C 0.96
C7 H7A 0.96
C7 H7B 0.96
C7 H7C 0.96
C8 C9 1.474(4)
C8 Nb1 2.220(3)
C8 H8A 0.97
C8 H8B 0.97
C9 C10 1.392(5)
C9 C14 1.401(4)
C10 C11 1.392(5)
C10 H10 0.93
C11 C12 1.378(5)
C11 C15 1.504(5)
C12 C13 1.380(5)
C12 H12 0.93
C13 C14 1.394(5)
C13 C16 1.513(5)
C14 H14 0.93
C15 H15A 0.96
C15 H15B 0.96
C15 H15C 0.96
C16 H16A 0.96
C16 H16B 0.96
C16 H16C 0.96
C21 C22 1.492(5)
C21 H21A 0.96
C21 H21B 0.96
C21 H21C 0.96
C22 N1 1.340(4)
C22 C23 1.388(5)
C23 C24 1.357(5)
C23 H23 0.93
C24 N2 1.352(4)
C24 C25 1.503(4)
C25 H25A 0.96
C25 H25B 0.96
C25 H25C 0.96
C31 C32 1.487(5)
C31 H31A 0.96
C31 H31B 0.96
C31 H31C 0.96
C32 N4 1.346(4)
C32 C33 1.396(4)
C33 C34 1.376(5)
C33 H33 0.93
C34 N3 1.338(4)
C34 C35 1.501(4)
C35 H35A 0.96
C35 H35B 0.96
C35 H35C 0.96
C41 C42 1.496(4)
C41 H41A 0.96
C41 H41B 0.96
C41 H41C 0.96
C42 N6 1.345(4)
C42 C43 1.390(5)
C43 C44 1.378(5)
C43 H43 0.93
C44 N5 1.351(4)
C44 C45 1.497(4)
C45 H45A 0.96
C45 H45B 0.96
C45 H45C 0.96
N1 N2 1.379(3)
N1 Nb1 2.409(2)
N2 B1 1.527(5)
N3 N4 1.381(3)
N3 B1 1.542(5)
N4 Nb1 2.334(3)
N5 N6 1.376(3)
N5 B1 1.532(4)
N6 Nb1 2.314(2)
B1 H1B 0.98
